data_2210772
loop_
_publ_author_name
'Xiao-Ru Zhang'
'Min-Hua Xu'
'Sai Bi'
'Shu-Sheng Zhang'

_publ_section_title
;
 5-[(4-Phenyl-1<i>H</i>-1,2,3-triazol-1-yl)methyl]-1,3,4-oxadiazole-2-thione
;
_journal_coeditor_code SG2056
_journal_issue 10
_journal_name_full 'Acta Crystallographica Section E'
_journal_page_first o4368
_journal_page_last o4369
_journal_paper_doi 10.1107/S1600536806035720
_journal_volume 62
_journal_year 2006
_chemical_formula_iupac 'C11 H9 N5 O S'
_chemical_formula_moiety 'C11 H9 N5 O S'
_chemical_formula_sum 'C11 H9 N5 O S'
_chemical_formula_weight 259.29
_chemical_name_systematic
;
5-[(4-Phenyl-1H-1,2,3-triazol-1-yl)methyl]-1,3,4-oxadiazole-2-thione
;
_space_group_IT_number 2
_symmetry_cell_setting triclinic
_symmetry_space_group_name_Hall '-P 1'
_symmetry_space_group_name_H-M 'P -1'
_atom_sites_solution_hydrogens geom
_atom_sites_solution_primary direct
_atom_sites_solution_secondary difmap
_audit_creation_method SHELXL97
_cell_angle_alpha 105.911(2)
_cell_angle_beta 97.441(2)
_cell_angle_gamma 93.643(2)
_cell_formula_units_Z 2
_cell_length_a 8.3037(15)
_cell_length_b 8.5820(15)
_cell_length_c 8.7191(15)
_cell_measurement_reflns_used 2040
_cell_measurement_temperature 293(2)
_cell_measurement_theta_max 26.0
_cell_measurement_theta_min 2.5
_cell_volume 589.30(18)
_computing_cell_refinement 'SAINT (Siemens, 1996)'
_computing_data_collection 'SMART (Siemens, 1996)'
_computing_data_reduction SAINT
_computing_molecular_graphics 'SHELXTL (Sheldrick, 1997b)'
_computing_publication_material
;
SHELXTL, PARST (Nardelli, 1995) and PLATON (Spek, 2003)
;
_computing_structure_refinement 'SHELXL97 (Sheldrick, 1997a)'
_computing_structure_solution 'SHELXS97 (Sheldrick, 1997a)'
_diffrn_ambient_temperature 293(2)
_diffrn_detector_area_resol_mean 8.33
_diffrn_measured_fraction_theta_full 0.967
_diffrn_measured_fraction_theta_max 0.967
_diffrn_measurement_device_type 'Siemens SMART 1000 CCD area-detector'
_diffrn_measurement_method \w
_diffrn_radiation_monochromator graphite
_diffrn_radiation_source 'fine-focus sealed tube'
_diffrn_radiation_type MoK\a
_diffrn_radiation_wavelength 0.71073
_diffrn_reflns_av_R_equivalents 0.0088
_diffrn_reflns_av_sigmaI/netI 0.0150
_diffrn_reflns_limit_h_max 10
_diffrn_reflns_limit_h_min -10
_diffrn_reflns_limit_k_max 10
_diffrn_reflns_limit_k_min -10
_diffrn_reflns_limit_l_max 10
_diffrn_reflns_limit_l_min -5
_diffrn_reflns_number 3267
_diffrn_reflns_theta_full 26.04
_diffrn_reflns_theta_max 26.04
_diffrn_reflns_theta_min 2.48
_diffrn_standards_number 0
_exptl_absorpt_coefficient_mu 0.270
_exptl_absorpt_correction_T_max 0.9709
_exptl_absorpt_correction_T_min 0.9045
_exptl_absorpt_correction_type multi-scan
_exptl_absorpt_process_details '(SADABS; Sheldrick, 1996)'
_exptl_crystal_colour yellow
_exptl_crystal_density_diffrn 1.461
_exptl_crystal_density_method 'not measured'
_exptl_crystal_description plate
_exptl_crystal_F_000 268
_exptl_crystal_size_max 0.38
_exptl_crystal_size_mid 0.29
_exptl_crystal_size_min 0.11
_refine_diff_density_max 0.199
_refine_diff_density_min -0.315
_refine_ls_extinction_method none
_refine_ls_goodness_of_fit_ref 1.064
_refine_ls_hydrogen_treatment mixed
_refine_ls_matrix_type full
_refine_ls_number_parameters 167
_refine_ls_number_reflns 2245
_refine_ls_number_restraints 0
_refine_ls_restrained_S_all 1.064
_refine_ls_R_factor_all 0.0422
_refine_ls_R_factor_gt 0.0387
_refine_ls_shift/su_max 0.000
_refine_ls_shift/su_mean 0.000
_refine_ls_structure_factor_coef Fsqd
_refine_ls_weighting_details 'calc w = 1/[\s^2^(Fo^2^)+(0.0525P)^2^+0.1861P] where P=(Fo^2^+2Fc^2^)/3'
_refine_ls_weighting_scheme calc
_refine_ls_wR_factor_gt 0.1003
_refine_ls_wR_factor_ref 0.1034
_reflns_number_gt 2003
_reflns_number_total 2245
_reflns_threshold_expression I>2\s(I)
_cod_data_source_file sg2056.cif
_cod_data_source_block I
_cod_depositor_comments
;
The following automatic conversions were performed:
'_symmetry_cell_setting' value 'Triclinic' changed to 'triclinic'
according to '/home/saulius/struct/CIF-dictionaries/cif_core.dic'
dictionary named 'cif_core.dic' version 2.4.1 from 2010-06-29.

Automatic conversion script
Id: cif_fix_enum 1527 2010-12-29 10:47:43Z saulius 

The following automatic conversions were performed:

'_symmetry_cell_setting' value 'Triclinic' changed to 'triclinic'
according to /home/saulius/struct/CIF-dictionaries/cif_core.dic
dictionary named 'cif_core.dic' version 2.4.1 from 2010-06-29.

Automatic conversion script
Id: cif_fix_values 1715 2011-07-08 13:25:40Z adriana 
;
_cod_original_sg_symbol_H-M P-1
_cod_database_code 2210772
_cod_database_fobs_code 2210772

loop_
_symmetry_equiv_pos_as_xyz
'x, y, z'
'-x, -y, -z'

loop_
_atom_site_type_symbol
_atom_site_label
_atom_site_fract_x
_atom_site_fract_y
_atom_site_fract_z
_atom_site_U_iso_or_equiv
_atom_site_adp_type
_atom_site_calc_flag
_atom_site_refinement_flags
_atom_site_occupancy
S S1 0.29204(7) 0.63768(6) 0.03357(6) 0.06055(19) Uani d . 1
O O1 0.13769(14) 0.44271(14) 0.17196(13) 0.0438(3) Uani d . 1
N N1 0.20888(19) 0.20941(17) 0.60543(16) 0.0451(3) Uani d . 1
N N2 0.1204(2) 0.28433(18) 0.51733(17) 0.0498(4) Uani d . 1
N N3 0.08677(17) 0.17999(18) 0.36785(16) 0.0440(3) Uani d . 1
N N4 0.10558(19) 0.20099(17) -0.00865(17) 0.0469(4) Uani d . 1
N N5 0.18942(19) 0.31624(18) -0.06181(17) 0.0449(4) Uani d . 1
C C1 0.4247(2) -0.0055(2) 0.7260(2) 0.0495(4) Uani d . 1
H H1B 0.4423 0.1046 0.7823 0.059 Uiso calc R 1
C C2 0.5023(2) -0.1179(3) 0.7882(2) 0.0599(5) Uani d . 1
H H2B 0.5716 -0.0827 0.8865 0.072 Uiso calc R 1
C C3 0.4780(3) -0.2808(3) 0.7067(3) 0.0615(5) Uani d . 1
H H3A 0.5298 -0.3556 0.7499 0.074 Uiso calc R 1
C C4 0.3767(3) -0.3330(3) 0.5606(3) 0.0614(5) Uani d . 1
H H4B 0.3606 -0.4432 0.5047 0.074 Uiso calc R 1
C C5 0.2989(2) -0.2222(2) 0.4967(2) 0.0514(4) Uani d . 1
H H5B 0.2315 -0.2584 0.3974 0.062 Uiso calc R 1
C C6 0.32031(19) -0.0571(2) 0.57920(18) 0.0391(4) Uani d . 1
C C7 0.23157(19) 0.05822(19) 0.51350(18) 0.0381(3) Uani d . 1
C C8 0.1523(2) 0.0399(2) 0.36038(19) 0.0437(4) Uani d . 1
H H8A 0.1455 -0.0503 0.2707 0.052 Uiso calc R 1
C C9 -0.0167(2) 0.2240(3) 0.2404(2) 0.0522(5) Uani d . 1
H H9A -0.0816 0.3088 0.2895 0.063 Uiso calc R 1
H H9B -0.0913 0.1298 0.1780 0.063 Uiso calc R 1
C C10 0.0782(2) 0.2824(2) 0.12990(19) 0.0415(4) Uani d . 1
C C11 0.2083(2) 0.4632(2) 0.04258(19) 0.0407(4) Uani d . 1
H H5A 0.211(3) 0.287(3) -0.160(3) 0.066(6) Uiso d . 1

loop_
_atom_site_aniso_label
_atom_site_aniso_U_11
_atom_site_aniso_U_22
_atom_site_aniso_U_33
_atom_site_aniso_U_12
_atom_site_aniso_U_13
_atom_site_aniso_U_23
S1 0.0749(4) 0.0489(3) 0.0579(3) -0.0069(2) 0.0079(2) 0.0195(2)
O1 0.0551(7) 0.0456(6) 0.0289(5) 0.0025(5) 0.0083(5) 0.0074(5)
N1 0.0616(9) 0.0443(8) 0.0291(7) 0.0059(6) 0.0071(6) 0.0100(6)
N2 0.0674(10) 0.0483(8) 0.0348(7) 0.0074(7) 0.0091(7) 0.0127(6)
N3 0.0505(8) 0.0540(9) 0.0305(7) 0.0014(6) 0.0074(6) 0.0175(6)
N4 0.0637(9) 0.0428(8) 0.0357(7) 0.0021(7) 0.0080(6) 0.0142(6)
N5 0.0654(9) 0.0433(8) 0.0278(7) 0.0046(7) 0.0129(6) 0.0107(6)
C1 0.0514(10) 0.0560(10) 0.0373(9) 0.0033(8) 0.0042(7) 0.0089(8)
C2 0.0563(11) 0.0834(15) 0.0424(10) 0.0168(10) 0.0057(8) 0.0206(10)
C3 0.0617(12) 0.0734(14) 0.0645(13) 0.0269(10) 0.0230(10) 0.0341(11)
C4 0.0661(12) 0.0492(11) 0.0695(13) 0.0146(9) 0.0174(10) 0.0128(10)
C5 0.0566(10) 0.0497(10) 0.0430(9) 0.0063(8) 0.0078(8) 0.0051(8)
C6 0.0417(8) 0.0466(9) 0.0301(8) 0.0011(7) 0.0113(6) 0.0108(7)
C7 0.0442(8) 0.0422(8) 0.0271(7) -0.0019(6) 0.0098(6) 0.0083(6)
C8 0.0529(9) 0.0478(9) 0.0288(8) 0.0010(7) 0.0086(7) 0.0084(7)
C9 0.0497(10) 0.0726(13) 0.0417(9) 0.0027(9) 0.0055(8) 0.0300(9)
C10 0.0485(9) 0.0452(9) 0.0315(8) 0.0030(7) 0.0016(7) 0.0145(7)
C11 0.0487(9) 0.0456(9) 0.0290(7) 0.0064(7) 0.0031(6) 0.0136(7)

loop_
_atom_type_symbol
_atom_type_description
_atom_type_scat_dispersion_real
_atom_type_scat_dispersion_imag
_atom_type_scat_source
C C 0.0033 0.0016 'International Tables Vol C Tables 4.2.6.8 and 6.1.1.4'
H H 0.0000 0.0000 'International Tables Vol C Tables 4.2.6.8 and 6.1.1.4'
N N 0.0061 0.0033 'International Tables Vol C Tables 4.2.6.8 and 6.1.1.4'
O O 0.0106 0.0060 'International Tables Vol C Tables 4.2.6.8 and 6.1.1.4'
S S 0.1246 0.1234 'International Tables Vol C Tables 4.2.6.8 and 6.1.1.4'

loop_
_geom_angle_atom_site_label_1
_geom_angle_atom_site_label_2
_geom_angle_atom_site_label_3
_geom_angle
C10 O1 C11 105.78(12)
N2 N1 C7 110.05(13)
N1 N2 N3 106.06(14)
C8 N3 N2 111.57(13)
C8 N3 C9 128.36(15)
N2 N3 C9 120.01(15)
C10 N4 N5 103.24(14)
C11 N5 N4 112.74(14)
C11 N5 H5A 129.1(15)
N4 N5 H5A 117.6(15)
C2 C1 C6 120.04(18)
C2 C1 H1B 120.0
C6 C1 H1B 120.0
C3 C2 C1 120.78(19)
C3 C2 H2B 119.6
C1 C2 H2B 119.6
C2 C3 C4 119.67(19)
C2 C3 H3A 120.2
C4 C3 H3A 120.2
C3 C4 C5 120.21(19)
C3 C4 H4B 119.9
C5 C4 H4B 119.9
C4 C5 C6 120.76(18)
C4 C5 H5B 119.6
C6 C5 H5B 119.6
C5 C6 C1 118.52(17)
C5 C6 C7 120.20(15)
C1 C6 C7 121.27(15)
N1 C7 C8 107.15(15)
N1 C7 C6 122.90(14)
C8 C7 C6 129.91(15)
N3 C8 C7 105.17(14)
N3 C8 H8A 127.4
C7 C8 H8A 127.4
N3 C9 C10 112.98(14)
N3 C9 H9A 109.0
C10 C9 H9A 109.0
N3 C9 H9B 109.0
C10 C9 H9B 109.0
H9A C9 H9B 107.8
N4 C10 O1 113.61(15)
N4 C10 C9 127.46(17)
O1 C10 C9 118.82(15)
N5 C11 O1 104.60(14)
N5 C11 S1 131.26(13)
O1 C11 S1 124.14(12)

loop_
_geom_bond_atom_site_label_1
_geom_bond_atom_site_label_2
_geom_bond_distance
_geom_bond_publ_flag
S1 C11 1.6364(18) yes
O1 C10 1.364(2) yes
O1 C11 1.384(2) yes
N1 N2 1.314(2) ?
N1 C7 1.364(2) ?
N2 N3 1.346(2) ?
N3 C8 1.340(2) ?
N3 C9 1.463(2) ?
N4 C10 1.276(2) yes
N4 N5 1.388(2) ?
N5 C11 1.324(2) yes
N5 H5A 0.87(2) ?
C1 C2 1.384(3) ?
C1 C6 1.393(2) ?
C1 H1B 0.9300 ?
C2 C3 1.372(3) ?
C2 H2B 0.9300 ?
C3 C4 1.375(3) ?
C3 H3A 0.9300 ?
C4 C5 1.381(3) ?
C4 H4B 0.9300 ?
C5 C6 1.390(2) ?
C5 H5B 0.9300 ?
C6 C7 1.464(2) ?
C7 C8 1.373(2) ?
C8 H8A 0.9300 ?
C9 C10 1.487(2) ?
C9 H9A 0.9700 ?
C9 H9B 0.9700 ?

loop_
_geom_hbond_atom_site_label_D
_geom_hbond_atom_site_label_H
_geom_hbond_atom_site_label_A
_geom_hbond_site_symmetry_A
_geom_hbond_distance_DH
_geom_hbond_distance_HA
_geom_hbond_distance_DA
_geom_hbond_angle_DHA
_geom_hbond_publ_flag
C3 H3A Cg1 2_656 0.93 2.98 3.682 133 yes
N5 H5A N1 1_554 0.87(2) 1.97(2) 2.822(2) 168(2) yes

loop_
_geom_torsion_atom_site_label_1
_geom_torsion_atom_site_label_2
_geom_torsion_atom_site_label_3
_geom_torsion_atom_site_label_4
_geom_torsion
C7 N1 N2 N3 -0.13(18)
N1 N2 N3 C8 0.22(19)
N1 N2 N3 C9 177.47(14)
C10 N4 N5 C11 -1.09(19)
C6 C1 C2 C3 0.1(3)
C1 C2 C3 C4 0.7(3)
C2 C3 C4 C5 -0.4(3)
C3 C4 C5 C6 -0.6(3)
C4 C5 C6 C1 1.4(3)
C4 C5 C6 C7 -177.33(17)
C2 C1 C6 C5 -1.1(3)
C2 C1 C6 C7 177.55(17)
N2 N1 C7 C8 -0.01(18)
N2 N1 C7 C6 -177.69(15)
C5 C6 C7 N1 160.51(16)
C1 C6 C7 N1 -18.1(2)
C5 C6 C7 C8 -16.6(3)
C1 C6 C7 C8 164.74(17)
N2 N3 C8 C7 -0.22(19)
C9 N3 C8 C7 -177.19(15)
N1 C7 C8 N3 0.13(18)
C6 C7 C8 N3 177.60(16)
C8 N3 C9 C10 -82.8(2)
N2 N3 C9 C10 100.47(19)
N5 N4 C10 O1 0.02(19)
N5 N4 C10 C9 176.17(16)
C11 O1 C10 N4 0.97(19)
C11 O1 C10 C9 -175.54(14)
N3 C9 C10 N4 98.7(2)
N3 C9 C10 O1 -85.3(2)
N4 N5 C11 O1 1.67(19)
N4 N5 C11 S1 -177.87(13)
C10 O1 C11 N5 -1.54(17)
C10 O1 C11 S1 178.04(12)

loop_
_cod_related_entry_id
_cod_related_entry_database
_cod_related_entry_code
1 ChemSpider 21127151
